data_1502502
loop_
_publ_author_name
'Fu, Peng'
'Liu, Peipei'
'Li, Xia'
'Wang, Yi'
'Wang, Shuxia'
'Hong, Kui'
'Zhu, Weiming'

_publ_section_title
;
 Cyclic bipyridine glycosides from the marine-derived actinomycete
 Actinoalloteichus cyanogriseus WH1-2216-6.
;
_journal_issue 22
_journal_name_full 'Organic letters'
_journal_page_first 5948
_journal_page_last 5951
_journal_paper_doi 10.1021/ol202245s
_journal_volume 13
_journal_year 2011
_chemical_formula_sum 'C19 H21 N3 O7'
_chemical_formula_weight 403.39
_chemical_name_systematic
; 
 ? 
;
_space_group_IT_number 19
_symmetry_cell_setting orthorhombic
_symmetry_space_group_name_Hall 'P 2ac 2ab'
_symmetry_space_group_name_H-M 'P 21 21 21'
_atom_sites_solution_hydrogens geom
_atom_sites_solution_primary direct
_atom_sites_solution_secondary difmap
_audit_creation_method SHELXL-97
_cell_angle_alpha 90.00
_cell_angle_beta 90.00
_cell_angle_gamma 90.00
_cell_formula_units_Z 4
_cell_length_a 7.2572(9)
_cell_length_b 10.3636(12)
_cell_length_c 25.073(3)
_cell_measurement_reflns_used 2836
_cell_measurement_temperature 298(2)
_cell_measurement_theta_max 23.063
_cell_measurement_theta_min 2.437
_cell_volume 1885.8(4)
_computing_cell_refinement 'Bruker SMART'
_computing_data_collection 'Bruker SMART'
_computing_data_reduction 'Bruker SAINT'
_computing_molecular_graphics 'Bruker SHELXTL'
_computing_publication_material 'Bruker SHELXTL'
_computing_structure_refinement 'SHELXL-97 (Sheldrick, 1997)'
_computing_structure_solution 'SHELXS-97 (Sheldrick, 1990)'
_diffrn_ambient_temperature 298(2)
_diffrn_measured_fraction_theta_full 1.000
_diffrn_measured_fraction_theta_max 1.000
_diffrn_measurement_device_type 'CCD area detector'
_diffrn_measurement_method 'phi and omega scans'
_diffrn_radiation_monochromator graphite
_diffrn_radiation_source 'fine-focus sealed tube'
_diffrn_radiation_type MoK\a
_diffrn_radiation_wavelength 0.71073
_diffrn_reflns_av_R_equivalents 0.0310
_diffrn_reflns_av_sigmaI/netI 0.0413
_diffrn_reflns_limit_h_max 8
_diffrn_reflns_limit_h_min -8
_diffrn_reflns_limit_k_max 12
_diffrn_reflns_limit_k_min -11
_diffrn_reflns_limit_l_max 29
_diffrn_reflns_limit_l_min -21
_diffrn_reflns_number 8612
_diffrn_reflns_theta_full 25.02
_diffrn_reflns_theta_max 25.02
_diffrn_reflns_theta_min 1.62
_exptl_absorpt_coefficient_mu 0.110
_exptl_absorpt_correction_T_max 0.9731
_exptl_absorpt_correction_T_min 0.9481
_exptl_absorpt_correction_type multi-scan
_exptl_absorpt_process_details sadabs
_exptl_crystal_density_diffrn 1.421
_exptl_crystal_density_method 'not measured'
_exptl_crystal_F_000 848
_exptl_crystal_size_max 0.49
_exptl_crystal_size_mid 0.27
_exptl_crystal_size_min 0.25
_refine_diff_density_max 0.176
_refine_diff_density_min -0.214
_refine_diff_density_rms 0.044
_refine_ls_abs_structure_details 'Flack H D (1983), Acta Cryst. A39, 876-881'
_refine_ls_abs_structure_Flack 1.5(13)
_refine_ls_extinction_method none
_refine_ls_goodness_of_fit_ref 1.026
_refine_ls_hydrogen_treatment mixed
_refine_ls_matrix_type full
_refine_ls_number_parameters 265
_refine_ls_number_reflns 3329
_refine_ls_number_restraints 0
_refine_ls_restrained_S_all 1.026
_refine_ls_R_factor_all 0.0641
_refine_ls_R_factor_gt 0.0380
_refine_ls_shift/su_max 0.000
_refine_ls_shift/su_mean 0.000
_refine_ls_structure_factor_coef Fsqd
_refine_ls_weighting_details 'calc w=1/[\s^2^(Fo^2^)+(0.0418P)^2^+0.2355P] where P=(Fo^2^+2Fc^2^)/3'
_refine_ls_weighting_scheme calc
_refine_ls_wR_factor_gt 0.0799
_refine_ls_wR_factor_ref 0.0938
_reflns_number_gt 2445
_reflns_number_total 3329
_reflns_threshold_expression >2sigma(I)
_cod_data_source_file ol202245s_si_004.cif
_cod_data_source_block 090603g
_cod_depositor_comments
;
The following automatic conversions were performed:

'_symmetry_cell_setting' value 'Orthorhombic' changed to
'orthorhombic' according to
/home/saulius/struct/CIF-dictionaries/cif_core.dic dictionary named
'cif_core.dic' version 2.4.1 from 2010-06-29.

Automatic conversion script
Id: cif_fix_values 1715 2011-07-08 13:25:40Z adriana 
;
_cod_original_cell_volume 1885.7(4)
_cod_original_sg_symbol_H-M P2(1)2(1)2(1)
_cod_database_code 1502502

loop_
_symmetry_equiv_pos_as_xyz
'x, y, z'
'-x+1/2, -y, z+1/2'
'-x, y+1/2, -z+1/2'
'x+1/2, -y+1/2, -z'

loop_
_atom_site_label
_atom_site_type_symbol
_atom_site_fract_x
_atom_site_fract_y
_atom_site_fract_z
_atom_site_U_iso_or_equiv
_atom_site_adp_type
_atom_site_occupancy
_atom_site_symmetry_multiplicity
_atom_site_calc_flag
_atom_site_refinement_flags
N1 N 0.1206(3) 0.38771(17) -0.00843(7) 0.0338(5) Uani 1 1 d .
N2 N 0.1092(3) 0.22974(19) -0.09207(8) 0.0444(6) Uani 1 1 d .
N3 N 0.0208(3) 0.68456(19) 0.05168(9) 0.0514(6) Uani 1 1 d .
O1 O 0.1440(2) 0.08942(14) 0.06763(6) 0.0412(4) Uani 1 1 d .
O2 O 0.1695(3) 0.27407(16) 0.14896(6) 0.0482(5) Uani 1 1 d .
O3 O 0.1775(3) 0.11838(17) 0.21264(6) 0.0485(5) Uani 1 1 d .
O4 O 0.1538(2) -0.07430(16) 0.12792(7) 0.0421(4) Uani 1 1 d .
O5 O -0.2028(2) -0.01640(16) 0.10021(7) 0.0444(5) Uani 1 1 d .
H5 H -0.2466 0.0265 0.0758 0.053 Uiso 1 1 calc R
O6 O -0.3174(3) 0.0462(2) 0.20582(8) 0.0607(6) Uani 1 1 d .
O7 O -0.0132(3) 0.80576(17) 0.02955(8) 0.0637(6) Uani 1 1 d .
H7 H -0.0539 0.8541 0.0526 0.096 Uiso 1 1 calc R
C1 C 0.0818(4) 0.6067(2) 0.01675(10) 0.0423(7) Uani 1 1 d .
H1 H 0.1051 0.6347 -0.0178 0.051 Uiso 1 1 calc R
C2 C 0.1146(4) 0.4723(2) 0.03186(10) 0.0357(6) Uani 1 1 d .
C3 C 0.1322(4) 0.4366(2) 0.08489(9) 0.0386(6) Uani 1 1 d .
H3 H 0.1336 0.4984 0.1118 0.046 Uiso 1 1 calc R
C4 C 0.1474(4) 0.3093(2) 0.09649(9) 0.0381(6) Uani 1 1 d .
C5 C 0.1396(4) 0.2184(2) 0.05579(9) 0.0324(6) Uani 1 1 d .
C6 C 0.1287(3) 0.2600(2) 0.00261(10) 0.0311(6) Uani 1 1 d .
C7 C 0.1247(3) 0.1713(2) -0.04455(9) 0.0324(6) Uani 1 1 d .
C8 C 0.1339(5) 0.0391(2) -0.04116(11) 0.0560(8) Uani 1 1 d .
H8 H 0.1442 -0.0005 -0.0080 0.067 Uiso 1 1 calc R
C9 C 0.1277(5) -0.0347(3) -0.08680(12) 0.0629(9) Uani 1 1 d .
H9 H 0.1348 -0.1241 -0.0846 0.075 Uiso 1 1 calc R
C10 C 0.1114(4) 0.0236(3) -0.13488(11) 0.0495(7) Uani 1 1 d .
H10 H 0.1055 -0.0242 -0.1662 0.059 Uiso 1 1 calc R
C11 C 0.1039(4) 0.1560(3) -0.13568(10) 0.0495(8) Uani 1 1 d .
H11 H 0.0946 0.1967 -0.1686 0.059 Uiso 1 1 calc R
C12 C 0.2161(4) 0.1421(2) 0.15946(10) 0.0431(7) Uani 1 1 d .
H12 H 0.3480 0.1292 0.1531 0.052 Uiso 1 1 calc R
C13 C 0.1063(4) 0.0546(2) 0.12223(9) 0.0370(6) Uani 1 1 d .
C14 C -0.0988(4) 0.0647(2) 0.13417(9) 0.0372(6) Uani 1 1 d .
H14 H -0.1376 0.1541 0.1282 0.045 Uiso 1 1 calc R
C15 C -0.1275(4) 0.0324(3) 0.19305(10) 0.0446(7) Uani 1 1 d .
H15 H -0.0878 -0.0564 0.2001 0.054 Uiso 1 1 calc R
C16 C -0.0147(4) 0.1258(3) 0.22685(10) 0.0500(7) Uani 1 1 d .
H16 H -0.0586 0.2138 0.2203 0.060 Uiso 1 1 calc R
C17 C -0.0244(5) 0.0986(4) 0.28617(11) 0.0746(10) Uani 1 1 d .
H17A H 0.0198 0.0129 0.2931 0.112 Uiso 1 1 calc R
H17B H -0.1497 0.1058 0.2980 0.112 Uiso 1 1 calc R
H17C H 0.0507 0.1598 0.3050 0.112 Uiso 1 1 calc R
C18 C 0.3316(4) -0.1134(3) 0.10913(12) 0.0633(9) Uani 1 1 d .
H18A H 0.3313 -0.1156 0.0709 0.095 Uiso 1 1 calc R
H18B H 0.3598 -0.1978 0.1227 0.095 Uiso 1 1 calc R
H18C H 0.4229 -0.0532 0.1212 0.095 Uiso 1 1 calc R
C19 C -0.3963(4) -0.0654(4) 0.22920(14) 0.0878(12) Uani 1 1 d .
H19A H -0.3755 -0.1384 0.2064 0.132 Uiso 1 1 calc R
H19B H -0.5264 -0.0526 0.2337 0.132 Uiso 1 1 calc R
H19C H -0.3404 -0.0808 0.2633 0.132 Uiso 1 1 calc R

loop_
_atom_site_aniso_label
_atom_site_aniso_U_11
_atom_site_aniso_U_22
_atom_site_aniso_U_33
_atom_site_aniso_U_23
_atom_site_aniso_U_13
_atom_site_aniso_U_12
N1 0.0408(13) 0.0320(11) 0.0286(10) -0.0020(9) 0.0009(10) -0.0040(11)
N2 0.0632(17) 0.0424(12) 0.0277(11) -0.0010(10) 0.0057(12) -0.0088(11)
N3 0.0687(18) 0.0321(12) 0.0532(15) -0.0033(11) 0.0011(14) 0.0005(12)
O1 0.0618(12) 0.0335(9) 0.0282(9) 0.0017(7) 0.0076(9) -0.0021(9)
O2 0.0764(15) 0.0413(10) 0.0269(9) 0.0005(8) -0.0013(10) -0.0036(10)
O3 0.0560(12) 0.0596(12) 0.0298(10) 0.0080(8) -0.0014(9) -0.0015(10)
O4 0.0451(11) 0.0389(10) 0.0424(10) 0.0072(8) 0.0066(9) 0.0086(9)
O5 0.0505(12) 0.0426(10) 0.0402(10) 0.0064(8) -0.0064(9) 0.0007(9)
O6 0.0485(12) 0.0829(15) 0.0508(12) 0.0187(11) 0.0153(10) 0.0120(12)
O7 0.0895(17) 0.0372(10) 0.0643(13) -0.0044(9) -0.0025(13) 0.0120(11)
C1 0.0571(18) 0.0350(14) 0.0349(15) -0.0030(12) -0.0025(13) -0.0041(13)
C2 0.0404(16) 0.0342(14) 0.0326(14) -0.0045(11) -0.0006(12) -0.0018(12)
C3 0.0500(17) 0.0370(14) 0.0289(13) -0.0079(11) 0.0010(12) -0.0027(13)
C4 0.0455(17) 0.0423(15) 0.0263(13) 0.0011(11) 0.0025(13) -0.0043(13)
C5 0.0362(15) 0.0317(13) 0.0294(13) 0.0019(10) 0.0047(12) -0.0029(12)
C6 0.0306(15) 0.0340(12) 0.0287(12) 0.0006(9) 0.0025(12) -0.0023(12)
C7 0.0323(14) 0.0385(14) 0.0264(13) -0.0005(10) 0.0028(12) -0.0033(12)
C8 0.093(3) 0.0388(16) 0.0357(15) 0.0010(12) -0.0090(17) 0.0078(16)
C9 0.103(3) 0.0364(15) 0.0491(19) -0.0079(13) -0.0119(19) 0.0067(17)
C10 0.056(2) 0.0522(18) 0.0407(16) -0.0171(13) -0.0014(15) 0.0003(15)
C11 0.072(2) 0.0499(17) 0.0269(14) -0.0036(12) 0.0014(15) -0.0083(16)
C12 0.0495(18) 0.0465(16) 0.0331(15) 0.0048(12) 0.0015(13) -0.0020(13)
C13 0.0458(16) 0.0362(13) 0.0289(13) 0.0055(11) 0.0049(12) 0.0017(13)
C14 0.0454(16) 0.0363(13) 0.0299(13) 0.0059(11) -0.0006(12) 0.0063(12)
C15 0.0448(17) 0.0511(16) 0.0379(15) 0.0116(12) 0.0058(14) 0.0100(14)
C16 0.0576(19) 0.0613(18) 0.0312(14) 0.0076(13) 0.0056(14) 0.0084(16)
C17 0.089(2) 0.104(3) 0.0309(15) 0.0108(16) 0.0043(17) -0.005(2)
C18 0.0511(19) 0.070(2) 0.069(2) 0.0003(16) 0.0060(17) 0.0171(17)
C19 0.058(2) 0.129(3) 0.076(2) 0.039(2) 0.0117(19) -0.011(2)

loop_
_atom_type_symbol
_atom_type_description
_atom_type_scat_dispersion_real
_atom_type_scat_dispersion_imag
_atom_type_scat_source
C C 0.0033 0.0016 'International Tables Vol C Tables 4.2.6.8 and 6.1.1.4'
H H 0.0000 0.0000 'International Tables Vol C Tables 4.2.6.8 and 6.1.1.4'
O O 0.0106 0.0060 'International Tables Vol C Tables 4.2.6.8 and 6.1.1.4'
N N 0.0061 0.0033 'International Tables Vol C Tables 4.2.6.8 and 6.1.1.4'

loop_
_geom_angle_atom_site_label_1
_geom_angle_atom_site_label_2
_geom_angle_atom_site_label_3
_geom_angle
C2 N1 C6 119.2(2)
C11 N2 C7 118.1(2)
C1 N3 O7 111.1(2)
C5 O1 C13 116.48(17)
C4 O2 C12 117.20(18)
C12 O3 C16 115.10(19)
C13 O4 C18 117.6(2)
C14 O5 H5 109.5
C19 O6 C15 113.7(2)
N3 O7 H7 109.5
N3 C1 C2 118.9(2)
N3 C1 H1 120.6
C2 C1 H1 120.6
N1 C2 C3 123.1(2)
N1 C2 C1 115.7(2)
C3 C2 C1 121.1(2)
C4 C3 C2 118.2(2)
C4 C3 H3 120.9
C2 C3 H3 120.9
C3 C4 O2 118.3(2)
C3 C4 C5 119.9(2)
O2 C4 C5 121.8(2)
O1 C5 C4 120.1(2)
O1 C5 C6 120.5(2)
C4 C5 C6 119.4(2)
N1 C6 C5 119.8(2)
N1 C6 C7 116.0(2)
C5 C6 C7 124.2(2)
N2 C7 C8 120.6(2)
N2 C7 C6 115.2(2)
C8 C7 C6 124.2(2)
C7 C8 C9 120.1(3)
C7 C8 H8 120.0
C9 C8 H8 120.0
C10 C9 C8 119.6(3)
C10 C9 H9 120.2
C8 C9 H9 120.2
C9 C10 C11 117.6(3)
C9 C10 H10 121.2
C11 C10 H10 121.2
N2 C11 C10 124.0(3)
N2 C11 H11 118.0
C10 C11 H11 118.0
O3 C12 O2 107.4(2)
O3 C12 C13 112.2(2)
O2 C12 C13 109.4(2)
O3 C12 H12 109.3
O2 C12 H12 109.3
C13 C12 H12 109.3
O4 C13 O1 106.97(18)
O4 C13 C14 106.8(2)
O1 C13 C14 110.8(2)
O4 C13 C12 112.3(2)
O1 C13 C12 109.44(19)
C14 C13 C12 110.5(2)
O5 C14 C13 111.3(2)
O5 C14 C15 112.3(2)
C13 C14 C15 107.96(19)
O5 C14 H14 108.4
C13 C14 H14 108.4
C15 C14 H14 108.4
O6 C15 C16 109.3(2)
O6 C15 C14 109.1(2)
C16 C15 C14 109.0(2)
O6 C15 H15 109.8
C16 C15 H15 109.8
C14 C15 H15 109.8
O3 C16 C17 106.1(2)
O3 C16 C15 110.3(2)
C17 C16 C15 113.7(2)
O3 C16 H16 108.9
C17 C16 H16 108.9
C15 C16 H16 108.9
C16 C17 H17A 109.5
C16 C17 H17B 109.5
H17A C17 H17B 109.5
C16 C17 H17C 109.5
H17A C17 H17C 109.5
H17B C17 H17C 109.5
O4 C18 H18A 109.5
O4 C18 H18B 109.5
H18A C18 H18B 109.5
O4 C18 H18C 109.5
H18A C18 H18C 109.5
H18B C18 H18C 109.5
O6 C19 H19A 109.5
O6 C19 H19B 109.5
H19A C19 H19B 109.5
O6 C19 H19C 109.5
H19A C19 H19C 109.5
H19B C19 H19C 109.5

loop_
_geom_bond_atom_site_label_1
_geom_bond_atom_site_label_2
_geom_bond_distance
N1 C2 1.338(3)
N1 C6 1.354(3)
N2 C11 1.335(3)
N2 C7 1.341(3)
N3 C1 1.270(3)
N3 O7 1.395(3)
O1 C5 1.370(3)
O1 C13 1.442(3)
O2 C4 1.375(3)
O2 C12 1.433(3)
O3 C12 1.384(3)
O3 C16 1.442(3)
O4 C13 1.387(3)
O4 C18 1.433(3)
O5 C14 1.414(3)
O5 H5 0.8200
O6 C19 1.418(4)
O6 C15 1.423(3)
O7 H7 0.8200
C1 C2 1.463(3)
C1 H1 0.9300
C2 C3 1.386(3)
C3 C4 1.355(3)
C3 H3 0.9300
C4 C5 1.390(3)
C5 C6 1.403(3)
C6 C7 1.498(3)
C7 C8 1.374(3)
C8 C9 1.377(4)
C8 H8 0.9300
C9 C10 1.354(4)
C9 H9 0.9300
C10 C11 1.372(4)
C10 H10 0.9300
C11 H11 0.9300
C12 C13 1.526(3)
C12 H12 0.9800
C13 C14 1.521(4)
C14 C15 1.528(3)
C14 H14 0.9800
C15 C16 1.525(4)
C15 H15 0.9800
C16 C17 1.516(3)
C16 H16 0.9800
C17 H17A 0.9600
C17 H17B 0.9600
C17 H17C 0.9600
C18 H18A 0.9600
C18 H18B 0.9600
C18 H18C 0.9600
C19 H19A 0.9600
C19 H19B 0.9600
C19 H19C 0.9600

loop_
_geom_torsion_atom_site_label_1
_geom_torsion_atom_site_label_2
_geom_torsion_atom_site_label_3
_geom_torsion_atom_site_label_4
_geom_torsion
O7 N3 C1 C2 -176.2(2)
C6 N1 C2 C3 5.7(4)
C6 N1 C2 C1 -172.3(2)
N3 C1 C2 N1 159.3(2)
N3 C1 C2 C3 -18.7(4)
N1 C2 C3 C4 -3.2(4)
C1 C2 C3 C4 174.7(2)
C2 C3 C4 O2 178.4(2)
C2 C3 C4 C5 -1.9(4)
C12 O2 C4 C3 -169.8(2)
C12 O2 C4 C5 10.5(4)
C13 O1 C5 C4 16.4(3)
C13 O1 C5 C6 -164.1(2)
C3 C4 C5 O1 -176.2(2)
O2 C4 C5 O1 3.6(4)
C3 C4 C5 C6 4.4(4)
O2 C4 C5 C6 -175.9(2)
C2 N1 C6 C5 -3.0(4)
C2 N1 C6 C7 176.8(2)
O1 C5 C6 N1 178.6(2)
C4 C5 C6 N1 -1.9(4)
O1 C5 C6 C7 -1.2(4)
C4 C5 C6 C7 178.3(2)
C11 N2 C7 C8 -0.3(4)
C11 N2 C7 C6 -179.7(2)
N1 C6 C7 N2 -1.4(3)
C5 C6 C7 N2 178.4(2)
N1 C6 C7 C8 179.2(3)
C5 C6 C7 C8 -1.0(4)
N2 C7 C8 C9 0.2(5)
C6 C7 C8 C9 179.5(3)
C7 C8 C9 C10 -0.4(5)
C8 C9 C10 C11 0.8(5)
C7 N2 C11 C10 0.7(5)
C9 C10 C11 N2 -1.0(5)
C16 O3 C12 O2 65.4(3)
C16 O3 C12 C13 -54.9(3)
C4 O2 C12 O3 -162.3(2)
C4 O2 C12 C13 -40.3(3)
C18 O4 C13 O1 49.8(3)
C18 O4 C13 C14 168.5(2)
C18 O4 C13 C12 -70.3(3)
C5 O1 C13 O4 -168.16(19)
C5 O1 C13 C14 75.8(3)
C5 O1 C13 C12 -46.3(3)
O3 C12 C13 O4 -64.9(3)
O2 C12 C13 O4 176.1(2)
O3 C12 C13 O1 176.5(2)
O2 C12 C13 O1 57.4(3)
O3 C12 C13 C14 54.2(3)
O2 C12 C13 C14 -64.8(3)
O4 C13 C14 O5 -57.3(2)
O1 C13 C14 O5 58.9(3)
C12 C13 C14 O5 -179.68(19)
O4 C13 C14 C15 66.3(2)
O1 C13 C14 C15 -177.51(18)
C12 C13 C14 C15 -56.1(3)
C19 O6 C15 C16 -115.5(3)
C19 O6 C15 C14 125.4(3)
O5 C14 C15 O6 -59.3(3)
C13 C14 C15 O6 177.7(2)
O5 C14 C15 C16 -178.6(2)
C13 C14 C15 C16 58.3(3)
C12 O3 C16 C17 -179.3(2)
C12 O3 C16 C15 57.1(3)
O6 C15 C16 O3 -177.02(19)
C14 C15 C16 O3 -57.8(3)
O6 C15 C16 C17 63.9(3)
C14 C15 C16 C17 -176.9(2)
